data_7151744
loop_
_publ_author_name
'Yoo, Ellie Jung-Hwa'
'Feketeov\'a, Linda'
'Khairallah, George N.'
'White, Jonathan M.'
'O'Hair, Richard A J'

_publ_section_title
;
 Structure and unimolecular chemistry of protonated sulfur betaines,
 (CH3)2S(+)(CH2)(n)CO2H (n = 1 and 2).
;
_journal_issue 8
_journal_name_full 'Organic &amp; biomolecular chemistry'
_journal_page_first 2751
_journal_page_last 2759
_journal_paper_doi 10.1039/c0ob00770f
_journal_volume 9
_journal_year 2011
_chemical_formula_sum 'C4 H9 Cl O2 S'
_chemical_formula_weight 156.62
_chemical_name_systematic
;
?
;
_space_group_IT_number 14
_symmetry_cell_setting monoclinic
_symmetry_space_group_name_Hall '-P 2yn'
_symmetry_space_group_name_H-M 'P 1 21/n 1'
_atom_sites_solution_hydrogens geom
_atom_sites_solution_primary direct
_atom_sites_solution_secondary difmap
_audit_creation_method SHELXL-97
_cell_angle_alpha 90.00
_cell_angle_beta 100.912(2)
_cell_angle_gamma 90.00
_cell_formula_units_Z 4
_cell_length_a 7.0225(8)
_cell_length_b 7.3868(8)
_cell_length_c 13.8536(15)
_cell_measurement_reflns_used 2209
_cell_measurement_temperature 130(2)
_cell_measurement_theta_max 27.52
_cell_measurement_theta_min 2.99
_cell_volume 705.65(13)
_computing_cell_refinement 'Bruker SMART'
_computing_data_collection 'Bruker SMART'
_computing_data_reduction 'Bruker SAINT'
_computing_structure_refinement 'SHELXL-97 (Sheldrick, 1997)'
_diffrn_ambient_temperature 130(2)
_diffrn_measured_fraction_theta_full 0.989
_diffrn_measured_fraction_theta_max 0.989
_diffrn_measurement_device_type 'CCD area detector'
_diffrn_measurement_method 'phi and omega scans'
_diffrn_radiation_monochromator graphite
_diffrn_radiation_source 'fine-focus sealed tube'
_diffrn_radiation_type MoK\a
_diffrn_radiation_wavelength 0.71073
_diffrn_reflns_av_R_equivalents 0.0165
_diffrn_reflns_av_sigmaI/netI 0.0238
_diffrn_reflns_limit_h_max 9
_diffrn_reflns_limit_h_min -9
_diffrn_reflns_limit_k_max 7
_diffrn_reflns_limit_k_min -9
_diffrn_reflns_limit_l_max 17
_diffrn_reflns_limit_l_min -12
_diffrn_reflns_number 3359
_diffrn_reflns_theta_full 27.52
_diffrn_reflns_theta_max 27.52
_diffrn_reflns_theta_min 2.99
_exptl_absorpt_coefficient_mu 0.752
_exptl_absorpt_correction_T_max 1.00
_exptl_absorpt_correction_T_min 0.79
_exptl_absorpt_correction_type multi-scan
_exptl_absorpt_process_details SADABS
_exptl_crystal_colour colourless
_exptl_crystal_density_diffrn 1.474
_exptl_crystal_density_method 'not measured'
_exptl_crystal_description slab
_exptl_crystal_F_000 328
_exptl_crystal_size_max 0.50
_exptl_crystal_size_mid 0.30
_exptl_crystal_size_min 0.15
_refine_diff_density_max 0.369
_refine_diff_density_min -0.271
_refine_diff_density_rms 0.064
_refine_ls_extinction_method none
_refine_ls_goodness_of_fit_ref 1.097
_refine_ls_hydrogen_treatment mixed
_refine_ls_matrix_type full
_refine_ls_number_parameters 79
_refine_ls_number_reflns 1608
_refine_ls_number_restraints 0
_refine_ls_restrained_S_all 1.097
_refine_ls_R_factor_all 0.0288
_refine_ls_R_factor_gt 0.0269
_refine_ls_shift/su_max 0.006
_refine_ls_shift/su_mean 0.000
_refine_ls_structure_factor_coef Fsqd
_refine_ls_weighting_details 'calc w=1/[\s^2^(Fo^2^)+(0.0435P)^2^+0.1888P] where P=(Fo^2^+2Fc^2^)/3'
_refine_ls_weighting_scheme calc
_refine_ls_wR_factor_gt 0.0753
_refine_ls_wR_factor_ref 0.0768
_reflns_number_gt 1493
_reflns_number_total 1608
_reflns_threshold_expression >2sigma(I)
_cod_data_source_file c0ob00770f.txt
_cod_data_source_block jmwroh1
_cod_depositor_comments
;
The following automatic conversions were performed:
'_symmetry_cell_setting' value 'Monoclinic' changed to 'monoclinic'
according to '/home/saulius/struct/CIF-dictionaries/cif_core.dic'
dictionary named 'cif_core.dic' version 2.4.1 from 2010-06-29.

Automatic conversion script
Id: cif_fix_enum 1555 2011-01-17 13:19:09Z saulius 
;
_cod_original_sg_symbol_H-M 'P2(1)/n '
_cod_database_code 7151744

loop_
_symmetry_equiv_pos_as_xyz
'x, y, z'
'-x+1/2, y+1/2, -z+1/2'
'-x, -y, -z'
'x-1/2, -y-1/2, z-1/2'

loop_
_atom_site_label
_atom_site_type_symbol
_atom_site_fract_x
_atom_site_fract_y
_atom_site_fract_z
_atom_site_U_iso_or_equiv
_atom_site_adp_type
_atom_site_occupancy
_atom_site_symmetry_multiplicity
_atom_site_calc_flag
_atom_site_refinement_flags
_atom_site_disorder_assembly
_atom_site_disorder_group
Cl1 Cl 0.14406(5) 0.84952(4) 0.41684(2) 0.02118(12) Uani 1 1 d . . .
S1 S 0.34054(5) 0.14303(4) 0.68574(2) 0.01795(12) Uani 1 1 d . . .
O2 O 0.25801(15) 0.47217(15) 0.46178(7) 0.0241(2) Uani 1 1 d . . .
O1 O 0.22890(15) 0.50513(14) 0.61953(7) 0.0250(2) Uani 1 1 d . . .
C2 C 0.34047(19) 0.22367(18) 0.56358(9) 0.0176(3) Uani 1 1 d . . .
H2A H 0.4736 0.2175 0.5498 0.021 Uiso 1 1 calc R . .
H2B H 0.2558 0.1457 0.5154 0.021 Uiso 1 1 calc R . .
C3 C 0.4376(2) -0.07847(19) 0.67488(10) 0.0236(3) Uani 1 1 d . . .
H3A H 0.5562 -0.0692 0.6476 0.035 Uiso 1 1 calc R . .
H3B H 0.3420 -0.1523 0.6312 0.035 Uiso 1 1 calc R . .
H3C H 0.4678 -0.1352 0.7399 0.035 Uiso 1 1 calc R . .
C4 C 0.5447(2) 0.2559(2) 0.75760(10) 0.0242(3) Uani 1 1 d . . .
H4A H 0.5712 0.2049 0.8241 0.036 Uiso 1 1 calc R . .
H4B H 0.5163 0.3854 0.7611 0.036 Uiso 1 1 calc R . .
H4C H 0.6584 0.2393 0.7270 0.036 Uiso 1 1 calc R . .
C1 C 0.26856(18) 0.41621(19) 0.55288(9) 0.0184(3) Uani 1 1 d . . .
H1 H 0.224(3) 0.579(4) 0.4551(17) 0.053(7) Uiso 1 1 d . . .

loop_
_atom_site_aniso_label
_atom_site_aniso_U_11
_atom_site_aniso_U_22
_atom_site_aniso_U_33
_atom_site_aniso_U_23
_atom_site_aniso_U_13
_atom_site_aniso_U_12
Cl1 0.01998(19) 0.01897(19) 0.0238(2) 0.00059(12) 0.00215(14) 0.00059(11)
S1 0.01842(19) 0.0197(2) 0.01558(19) 0.00089(11) 0.00267(13) -0.00051(11)
O2 0.0339(6) 0.0200(5) 0.0177(5) 0.0022(4) 0.0035(4) 0.0047(4)
O1 0.0335(6) 0.0214(5) 0.0210(5) -0.0016(4) 0.0075(4) 0.0020(4)
C2 0.0209(7) 0.0182(6) 0.0134(6) -0.0002(5) 0.0029(5) -0.0006(5)
C3 0.0298(7) 0.0168(6) 0.0243(7) 0.0029(5) 0.0054(6) 0.0012(6)
C4 0.0247(7) 0.0271(7) 0.0185(6) -0.0023(5) -0.0019(5) -0.0048(6)
C1 0.0163(6) 0.0203(7) 0.0177(6) 0.0005(5) 0.0006(5) -0.0019(5)

loop_
_atom_type_symbol
_atom_type_description
_atom_type_scat_dispersion_real
_atom_type_scat_dispersion_imag
_atom_type_scat_source
C C 0.0033 0.0016 'International Tables Vol C Tables 4.2.6.8 and 6.1.1.4'
H H 0.0000 0.0000 'International Tables Vol C Tables 4.2.6.8 and 6.1.1.4'
O O 0.0106 0.0060 'International Tables Vol C Tables 4.2.6.8 and 6.1.1.4'
S S 0.1246 0.1234 'International Tables Vol C Tables 4.2.6.8 and 6.1.1.4'
Cl Cl 0.1484 0.1585 'International Tables Vol C Tables 4.2.6.8 and 6.1.1.4'

loop_
_geom_angle_atom_site_label_1
_geom_angle_atom_site_label_2
_geom_angle_atom_site_label_3
_geom_angle
_geom_angle_site_symmetry_1
_geom_angle_site_symmetry_3
_geom_angle_publ_flag
C3 S1 C4 101.24(7) . . ?
C3 S1 C2 98.99(6) . . ?
C4 S1 C2 103.13(7) . . ?
C1 C2 S1 110.26(9) . . ?
O1 C1 O2 125.65(13) . . ?
O1 C1 C2 124.02(12) . . ?
O2 C1 C2 110.34(11) . . ?

loop_
_geom_bond_atom_site_label_1
_geom_bond_atom_site_label_2
_geom_bond_distance
_geom_bond_site_symmetry_2
_geom_bond_publ_flag
S1 C3 1.7899(14) . ?
S1 C4 1.7892(14) . ?
S1 C2 1.7941(13) . ?
O2 C1 1.3166(16) . ?
O1 C1 1.2079(17) . ?
C2 C1 1.5072(19) . ?

loop_
_geom_torsion_atom_site_label_1
_geom_torsion_atom_site_label_2
_geom_torsion_atom_site_label_3
_geom_torsion_atom_site_label_4
_geom_torsion
_geom_torsion_site_symmetry_1
_geom_torsion_site_symmetry_2
_geom_torsion_site_symmetry_3
_geom_torsion_site_symmetry_4
_geom_torsion_publ_flag
C3 S1 C2 C1 -178.27(9) . . . . ?
C4 S1 C2 C1 -74.41(10) . . . . ?
S1 C2 C1 O1 4.27(17) . . . . ?
S1 C2 C1 O2 -176.46(9) . . . . ?

loop_
_cod_related_entry_id
_cod_related_entry_database
_cod_related_entry_code
1 ChemSpider 145322
